data_7031709
loop_
_publ_author_name
'Carrasco, Carlos J.'
'Montilla, Francisco'
'Alvarez, Eleuterio'
'Mealli, Carlo'
'Manca, Gabriele'
'Galindo, Agust\'in'

_publ_section_title
;
 Experimental and theoretical insights into the
 oxodiperoxomolybdenum-catalysed sulphide oxidation using hydrogen
 peroxide in ionic liquids.
;
_journal_issue 36
_journal_name_full 'Dalton transactions (Cambridge, England : 2003)'
_journal_page_first 13711
_journal_page_last 13730
_journal_paper_doi 10.1039/c4dt01733a
_journal_volume 43
_journal_year 2014
_chemical_formula_moiety 'C10 H16 Mo8 N4 O26, 2(C5 H8 N2)4(C5 H9 N2)'
_chemical_formula_sum 'C40 H68 Mo8 N16 O26'
_chemical_formula_weight 1956.62
_chemical_name_systematic
;
  ?
;
_space_group_IT_number 14
_symmetry_cell_setting monoclinic
_symmetry_space_group_name_Hall '-P 2ybc'
_symmetry_space_group_name_H-M 'P 1 21/c 1'
_atom_sites_solution_hydrogens geom
_atom_sites_solution_primary direct
_atom_sites_solution_secondary difmap
_audit_creation_method SHELXL-97
_cell_angle_alpha 90.00
_cell_angle_beta 102.197(2)
_cell_angle_gamma 90.00
_cell_formula_units_Z 2
_cell_length_a 11.7737(5)
_cell_length_b 13.2676(6)
_cell_length_c 21.7757(11)
_cell_measurement_reflns_used 7205
_cell_measurement_temperature 173(2)
_cell_measurement_theta_max 30.51
_cell_measurement_theta_min 2.34
_cell_volume 3324.8(3)
_computing_cell_refinement 'APEX2 Software Suite (Bruker, 2007)'
_computing_data_collection 'APEX2 Software Suite (Bruker, 2007)'
_computing_data_reduction 'APEX2 Software Suite (Bruker, 2007)'
_computing_molecular_graphics 'SHELXTL (Sheldrick, 2008)'
_computing_publication_material 'SHELXTL and publCIF (Westrip, 2010)'
_computing_structure_refinement 'SHELXL97 (Sheldrick, 2008)'
_computing_structure_solution 'SIR2002 (Burla et al., 2003)'
_diffrn_ambient_temperature 173(2)
_diffrn_detector_area_resol_mean 8.26
_diffrn_measured_fraction_theta_full 0.998
_diffrn_measured_fraction_theta_max 0.998
_diffrn_measurement_device_type
;
  Bruker-Nonius X8kappa APEX II CCD area detector
;
_diffrn_measurement_method 'phi and omega scans with narrow frames'
_diffrn_radiation_monochromator graphite
_diffrn_radiation_source 'fine-focus sealed tube'
_diffrn_radiation_type MoK\a
_diffrn_radiation_wavelength 0.71073
_diffrn_reflns_av_R_equivalents 0.0471
_diffrn_reflns_av_sigmaI/netI 0.0381
_diffrn_reflns_limit_h_max 12
_diffrn_reflns_limit_h_min -14
_diffrn_reflns_limit_k_max 15
_diffrn_reflns_limit_k_min -15
_diffrn_reflns_limit_l_max 25
_diffrn_reflns_limit_l_min -15
_diffrn_reflns_number 25601
_diffrn_reflns_theta_full 25.25
_diffrn_reflns_theta_max 25.25
_diffrn_reflns_theta_min 1.81
_diffrn_standards_decay_% 0
_exptl_absorpt_coefficient_mu 1.544
_exptl_absorpt_correction_T_max 0.5392
_exptl_absorpt_correction_T_min 0.4674
_exptl_absorpt_correction_type multi-scan
_exptl_absorpt_process_details
;
program SADABS, Bruker (2001).
;
_exptl_crystal_colour yellow
_exptl_crystal_density_diffrn 1.954
_exptl_crystal_density_method 'not measured'
_exptl_crystal_description prism
_exptl_crystal_F_000 1928
_exptl_crystal_size_max 0.50
_exptl_crystal_size_mid 0.45
_exptl_crystal_size_min 0.40
_refine_diff_density_max 2.167
_refine_diff_density_min -2.543
_refine_diff_density_rms 0.644
_refine_ls_extinction_method none
_refine_ls_goodness_of_fit_ref 1.006
_refine_ls_hydrogen_treatment constr
_refine_ls_matrix_type full
_refine_ls_number_parameters 414
_refine_ls_number_reflns 5894
_refine_ls_number_restraints 0
_refine_ls_restrained_S_all 1.057
_refine_ls_R_factor_all 0.0961
_refine_ls_R_factor_gt 0.0647
_refine_ls_shift/su_max 0.001
_refine_ls_shift/su_mean 0.000
_refine_ls_structure_factor_coef Fsqd
_refine_ls_weighting_details 'calc w=1/[\s^2^(Fo^2^)+(0.2000P)^2^+0.0000P] where P=(Fo^2^+2Fc^2^)/3'
_refine_ls_weighting_scheme calc
_refine_ls_wR_factor_gt 0.1335
_refine_ls_wR_factor_ref 0.1926
_reflns_number_gt 4801
_reflns_number_total 5894
_reflns_threshold_expression >2sigma(I)
_cod_data_source_file c4dt01733a2.cif
_cod_data_source_block 2
_cod_depositor_comments
;
The following automatic conversions were performed:

'_symmetry_cell_setting' value 'Monoclinic' changed to 'monoclinic'
according to
/usr/data/users/saulius/crontab/automatic-downloads/rss-feeds/RSC/lib/dictionaries/cif_core.dic
dictionary named 'cif_core.dic' version 2.4.2 from 2011-04-26.

Automatic conversion script
Id: cif_fix_values 2281 2013-09-26 08:29:07Z andrius 

 Adding full bibliography for 7031708--7031711.cif.
;
_cod_original_sg_symbol_H-M 'P 21/c'
_cod_database_code 7031709

loop_
_symmetry_equiv_pos_as_xyz
'x, y, z'
'-x, y+1/2, -z+1/2'
'-x, -y, -z'
'x, -y-1/2, z-1/2'

loop_
_atom_site_label
_atom_site_type_symbol
_atom_site_fract_x
_atom_site_fract_y
_atom_site_fract_z
_atom_site_U_iso_or_equiv
_atom_site_adp_type
_atom_site_occupancy
_atom_site_symmetry_multiplicity
_atom_site_calc_flag
_atom_site_refinement_flags
Mo1 Mo -0.14507(16) 0.50748(18) 0.32086(10) 0.0250(8) Uani 1 1 d .
Mo2 Mo -0.17891(15) 0.32609(16) 0.41636(9) 0.0223(7) Uani 1 1 d .
Mo3 Mo 0.07589(14) 0.46929(16) 0.44372(9) 0.0200(7) Uani 1 1 d .
Mo4 Mo 0.00709(16) 0.29601(16) 0.54956(10) 0.0235(8) Uani 1 1 d .
O1 O -0.2166(14) 0.6178(13) 0.2983(8) 0.029(2) Uani 1 1 d .
O2 O -0.1857(13) 0.4295(13) 0.2610(8) 0.027(2) Uani 1 1 d .
O3 O -0.2347(13) 0.4559(13) 0.3758(8) 0.0235(19) Uani 1 1 d .
O4 O -0.0308(12) 0.3956(12) 0.3821(7) 0.0227(16) Uani 1 1 d .
O5 O -0.0403(12) 0.5857(12) 0.3987(8) 0.0223(18) Uani 1 1 d .
O6 O -0.2038(13) 0.2472(13) 0.3560(8) 0.026(2) Uani 1 1 d .
O7 O -0.2862(13) 0.3103(13) 0.4574(8) 0.027(3) Uani 1 1 d .
O8 O -0.0542(13) 0.2430(13) 0.4646(8) 0.0234(19) Uani 1 1 d .
O9 O -0.0840(11) 0.4264(12) 0.4947(7) 0.0183(16) Uani 1 1 d .
O10 O 0.1931(13) 0.4962(13) 0.4117(8) 0.023(3) Uani 1 1 d .
O11 O 0.1355(12) 0.3716(13) 0.4982(8) 0.024(2) Uani 1 1 d .
O12 O -0.1005(13) 0.2533(13) 0.5832(8) 0.027(2) Uani 1 1 d .
O13 O 0.1219(14) 0.2168(13) 0.5788(8) 0.029(3) Uani 1 1 d .
N1 N 0.0114(17) 0.5420(16) 0.2823(10) 0.027(2) Uani 1 1 d .
N2 N 0.0791(16) 0.6113(16) 0.3047(10) 0.027(2) Uani 1 1 d .
H2N H 0.0696 0.6461 0.3377 0.033 Uiso 1 1 calc R
C1 C 0.056(2) 0.5020(19) 0.2303(12) 0.028(2) Uani 1 1 d .
C2 C 0.153(2) 0.559(2) 0.2302(12) 0.027(2) Uani 1 1 d .
H2 H 0.2039 0.5512 0.2019 0.033 Uiso 1 1 calc R
C3 C 0.166(2) 0.6300(19) 0.2765(12) 0.027(2) Uani 1 1 d .
C4 C 0.009(2) 0.421(2) 0.1935(12) 0.030(3) Uani 1 1 d .
H4A H 0.0704 0.3851 0.1788 0.045 Uiso 1 1 calc R
H4B H -0.0486 0.4462 0.1573 0.045 Uiso 1 1 calc R
H4C H -0.0292 0.3760 0.2184 0.045 Uiso 1 1 calc R
C5 C 0.260(2) 0.7019(19) 0.2992(13) 0.029(3) Uani 1 1 d .
H5A H 0.2639 0.7514 0.2662 0.044 Uiso 1 1 calc R
H5B H 0.3345 0.6657 0.3101 0.044 Uiso 1 1 calc R
H5C H 0.2458 0.7368 0.3365 0.044 Uiso 1 1 calc R
N3 N 0.328(3) 0.452(3) 0.1286(15) 0.059(4) Uani 1 1 d .
N4 N 0.326(3) 0.382(2) 0.1458(15) 0.059(4) Uani 1 1 d .
H4N H 0.2666 0.3412 0.1323 0.070 Uiso 1 1 calc R
C6 C 0.436(3) 0.515(3) 0.1562(19) 0.059(4) Uani 1 1 d .
C7 C 0.497(3) 0.434(3) 0.1963(18) 0.058(4) Uani 1 1 d .
H7 H 0.5736 0.4364 0.2212 0.070 Uiso 1 1 calc R
C8 C 0.419(3) 0.351(3) 0.1904(18) 0.058(4) Uani 1 1 d .
C9 C 0.453(3) 0.601(3) 0.1280(18) 0.059(5) Uani 1 1 d .
H9A H 0.3814 0.6414 0.1204 0.088 Uiso 1 1 calc R
H9B H 0.4747 0.5867 0.0879 0.088 Uiso 1 1 calc R
H9C H 0.5156 0.6395 0.1550 0.088 Uiso 1 1 calc R
C10 C 0.440(3) 0.267(3) 0.2323(17) 0.061(5) Uani 1 1 d .
H10A H 0.4582 0.2906 0.2759 0.091 Uiso 1 1 calc R
H10B H 0.5048 0.2270 0.2238 0.091 Uiso 1 1 calc R
H10C H 0.3698 0.2243 0.2259 0.091 Uiso 1 1 calc R
N5 N 0.364(2) 0.1358(18) 0.0457(11) 0.037(3) Uani 1 1 d .
H5N H 0.2927 0.1575 0.0325 0.045 Uiso 1 1 calc R
N6 N 0.3932(19) 0.0535(18) 0.0839(12) 0.038(3) Uani 1 1 d .
H6N H 0.3442 0.0164 0.0995 0.045 Uiso 1 1 calc R
C11 C 0.452(2) 0.177(2) 0.0315(14) 0.037(3) Uani 1 1 d .
C12 C 0.548(2) 0.119(2) 0.0609(13) 0.037(3) Uani 1 1 d .
H12 H 0.6269 0.1315 0.0588 0.045 Uiso 1 1 calc R
C13 C 0.511(2) 0.039(2) 0.0938(14) 0.037(3) Uani 1 1 d .
C14 C 0.444(2) 0.268(2) -0.0062(14) 0.038(4) Uani 1 1 d .
H14A H 0.4029 0.3206 0.0127 0.057 Uiso 1 1 calc R
H14B H 0.4002 0.2541 -0.0489 0.057 Uiso 1 1 calc R
H14C H 0.5217 0.2921 -0.0078 0.057 Uiso 1 1 calc R
C15 C 0.571(2) -0.047(2) 0.1304(14) 0.038(4) Uani 1 1 d .
H15A H 0.5157 -0.1015 0.1318 0.057 Uiso 1 1 calc R
H15B H 0.6050 -0.0246 0.1733 0.057 Uiso 1 1 calc R
H15C H 0.6332 -0.0714 0.1104 0.057 Uiso 1 1 calc R
N7 N 0.1062(18) 0.1504(17) 0.4141(11) 0.033(3) Uani 1 1 d .
H7N H 0.0521 0.1882 0.4248 0.040 Uiso 1 1 calc R
N8 N 0.1617(18) 0.0652(17) 0.4463(11) 0.033(3) Uani 1 1 d .
H8N H 0.1520 0.0436 0.4831 0.039 Uiso 1 1 calc R
C16 C 0.155(2) 0.161(2) 0.3625(14) 0.034(3) Uani 1 1 d .
C17 C 0.231(2) 0.086(2) 0.3621(13) 0.033(3) Uani 1 1 d .
H17 H 0.2769 0.0788 0.3315 0.040 Uiso 1 1 calc R
C18 C 0.234(2) 0.021(2) 0.4112(13) 0.033(3) Uani 1 1 d .
C19 C 0.121(2) 0.244(2) 0.3178(13) 0.035(4) Uani 1 1 d .
H19A H 0.0505 0.2762 0.3260 0.053 Uiso 1 1 calc R
H19B H 0.1050 0.2174 0.2749 0.053 Uiso 1 1 calc R
H19C H 0.1836 0.2937 0.3227 0.053 Uiso 1 1 calc R
C20 C 0.304(2) -0.061(2) 0.4365(13) 0.034(4) Uani 1 1 d .
H20A H 0.3573 -0.0397 0.4751 0.051 Uiso 1 1 calc R
H20B H 0.3481 -0.0845 0.4060 0.051 Uiso 1 1 calc R
H20C H 0.2543 -0.1156 0.4462 0.051 Uiso 1 1 calc R

loop_
_atom_site_aniso_label
_atom_site_aniso_U_11
_atom_site_aniso_U_22
_atom_site_aniso_U_33
_atom_site_aniso_U_23
_atom_site_aniso_U_13
_atom_site_aniso_U_12
Mo1 0.0207(11) 0.0348(14) 0.0194(13) 0.0003(8) 0.0043(8) 0.0002(7)
Mo2 0.0149(10) 0.0309(14) 0.0217(13) -0.0029(8) 0.0051(7) 0.0003(7)
Mo3 0.0123(10) 0.0277(13) 0.0220(13) -0.0020(8) 0.0081(8) 0.0018(6)
Mo4 0.0246(11) 0.0273(14) 0.0201(13) 0.0022(8) 0.0080(8) 0.0040(7)
O1 0.027(4) 0.032(4) 0.028(5) 0.002(3) 0.006(3) 0.001(3)
O2 0.026(4) 0.032(4) 0.023(3) 0.001(3) 0.007(3) -0.003(3)
O3 0.021(3) 0.027(3) 0.022(4) -0.002(3) 0.004(3) 0.000(3)
O4 0.023(3) 0.025(3) 0.020(3) -0.004(3) 0.007(2) 0.000(2)
O5 0.021(3) 0.023(3) 0.024(3) 0.002(3) 0.008(3) -0.001(3)
O6 0.024(4) 0.027(4) 0.026(4) -0.002(3) 0.005(3) -0.002(3)
O7 0.021(3) 0.031(5) 0.029(5) 0.001(3) 0.008(3) -0.002(3)
O8 0.025(3) 0.023(3) 0.023(3) -0.002(3) 0.008(3) 0.002(3)
O9 0.017(3) 0.020(3) 0.020(3) 0.000(2) 0.007(2) -0.001(3)
O10 0.021(3) 0.029(5) 0.022(5) 0.000(4) 0.012(3) 0.002(3)
O11 0.019(3) 0.030(4) 0.024(4) 0.000(3) 0.009(3) 0.003(3)
O12 0.027(4) 0.029(4) 0.027(4) 0.004(3) 0.009(3) -0.004(3)
O13 0.027(4) 0.030(5) 0.030(4) 0.005(4) 0.007(3) 0.005(3)
N1 0.027(3) 0.030(3) 0.027(3) -0.001(2) 0.009(2) -0.001(2)
N2 0.028(3) 0.029(4) 0.027(3) -0.001(3) 0.009(3) 0.000(3)
C1 0.028(3) 0.029(3) 0.027(3) -0.001(3) 0.009(3) -0.001(3)
C2 0.028(3) 0.029(4) 0.027(3) -0.002(3) 0.008(3) 0.000(3)
C3 0.027(3) 0.028(3) 0.026(3) -0.001(3) 0.008(3) 0.000(3)
C4 0.029(5) 0.030(5) 0.029(5) -0.001(4) 0.005(4) -0.001(4)
C5 0.029(4) 0.029(5) 0.029(5) 0.002(4) 0.005(4) -0.002(3)
N3 0.057(4) 0.059(4) 0.060(5) 0.000(3) 0.012(3) 0.000(3)
N4 0.057(4) 0.059(4) 0.060(5) -0.001(3) 0.012(3) 0.000(3)
C6 0.057(4) 0.059(4) 0.060(4) 0.000(3) 0.013(3) 0.000(3)
C7 0.057(4) 0.059(4) 0.059(5) 0.000(3) 0.012(3) -0.001(3)
C8 0.057(4) 0.059(4) 0.059(4) 0.000(3) 0.012(3) 0.000(3)
C9 0.058(6) 0.059(5) 0.059(6) 0.000(4) 0.015(4) -0.001(4)
C10 0.061(6) 0.060(5) 0.061(6) 0.001(4) 0.013(4) 0.000(4)
N5 0.035(3) 0.039(4) 0.038(4) 0.000(3) 0.008(3) -0.001(3)
N6 0.036(3) 0.038(4) 0.039(4) 0.000(3) 0.008(3) -0.001(3)
C11 0.036(4) 0.039(4) 0.038(4) 0.001(3) 0.008(3) -0.001(3)
C12 0.036(3) 0.038(4) 0.038(4) 0.002(3) 0.008(3) -0.002(3)
C13 0.035(3) 0.038(4) 0.038(4) 0.001(3) 0.008(3) -0.002(3)
C14 0.036(5) 0.040(5) 0.039(5) 0.002(4) 0.010(4) -0.001(4)
C15 0.037(5) 0.039(5) 0.037(5) 0.002(4) 0.008(4) -0.001(4)
N7 0.033(4) 0.034(4) 0.034(4) 0.000(3) 0.007(3) 0.000(3)
N8 0.032(4) 0.033(4) 0.033(4) 0.000(3) 0.007(3) 0.001(3)
C16 0.033(4) 0.034(4) 0.034(4) 0.000(3) 0.008(3) 0.000(3)
C17 0.033(4) 0.033(4) 0.033(4) 0.000(3) 0.008(3) -0.001(3)
C18 0.033(4) 0.033(4) 0.034(4) 0.000(3) 0.008(3) 0.000(3)
C19 0.036(5) 0.035(5) 0.034(5) 0.000(4) 0.007(4) 0.001(4)
C20 0.034(5) 0.034(5) 0.034(5) 0.000(4) 0.008(4) 0.002(4)

loop_
_atom_type_symbol
_atom_type_description
_atom_type_scat_dispersion_real
_atom_type_scat_dispersion_imag
_atom_type_scat_source
C C 0.0033 0.0016 'International Tables Vol C Tables 4.2.6.8 and 6.1.1.4'
H H 0.0000 0.0000 'International Tables Vol C Tables 4.2.6.8 and 6.1.1.4'
N N 0.0061 0.0033 'International Tables Vol C Tables 4.2.6.8 and 6.1.1.4'
O O 0.0106 0.0060 'International Tables Vol C Tables 4.2.6.8 and 6.1.1.4'
Mo Mo -1.6832 0.6857 'International Tables Vol C Tables 4.2.6.8 and 6.1.1.4'

loop_
_geom_angle_atom_site_label_1
_geom_angle_atom_site_label_2
_geom_angle_atom_site_label_3
_geom_angle
_geom_angle_site_symmetry_1
_geom_angle_site_symmetry_3
O2 Mo1 O1 105.4(8) . .
O2 Mo1 O3 99.6(8) . .
O1 Mo1 O3 100.7(8) . .
O2 Mo1 O5 161.6(7) . .
O1 Mo1 O5 88.8(7) . .
O3 Mo1 O5 88.8(6) . .
O2 Mo1 N1 87.5(8) . .
O1 Mo1 N1 96.4(8) . .
O3 Mo1 N1 158.9(8) . .
O5 Mo1 N1 79.3(7) . .
O2 Mo1 O4 95.3(7) . .
O1 Mo1 O4 159.3(7) . .
O3 Mo1 O4 74.2(6) . .
O5 Mo1 O4 71.2(6) . .
N1 Mo1 O4 85.4(7) . .
O6 Mo2 O7 108.2(8) . .
O6 Mo2 O8 93.3(8) . .
O7 Mo2 O8 101.8(7) . .
O6 Mo2 O3 102.0(8) . .
O7 Mo2 O3 97.3(7) . .
O8 Mo2 O3 150.4(7) . .
O6 Mo2 O4 90.9(7) . .
O7 Mo2 O4 160.2(7) . .
O8 Mo2 O4 82.1(6) . .
O3 Mo2 O4 72.6(6) . .
O6 Mo2 O9 161.0(6) . .
O7 Mo2 O9 88.8(7) . .
O8 Mo2 O9 74.4(6) . .
O3 Mo2 O9 83.7(6) . .
O4 Mo2 O9 73.3(5) . .
O10 Mo3 O11 100.6(7) . .
O10 Mo3 O4 106.8(7) . .
O11 Mo3 O4 101.7(7) . .
O10 Mo3 O9 102.1(7) . 3_566
O11 Mo3 O9 96.0(7) . 3_566
O4 Mo3 O9 142.4(6) . 3_566
O10 Mo3 O5 98.8(7) . .
O11 Mo3 O5 159.8(6) . .
O4 Mo3 O5 77.7(6) . .
O9 Mo3 O5 74.5(6) 3_566 .
O10 Mo3 O9 176.7(7) . .
O11 Mo3 O9 76.3(6) . .
O4 Mo3 O9 75.2(6) . .
O9 Mo3 O9 77.3(6) 3_566 .
O5 Mo3 O9 84.2(5) . .
O12 Mo4 O13 103.7(8) . .
O12 Mo4 O5 95.6(8) . 3_566
O13 Mo4 O5 103.5(8) . 3_566
O12 Mo4 O8 97.4(7) . .
O13 Mo4 O8 103.5(8) . .
O5 Mo4 O8 146.2(7) 3_566 .
O12 Mo4 O9 99.9(7) . .
O13 Mo4 O9 156.4(7) . .
O5 Mo4 O9 72.4(6) 3_566 .
O8 Mo4 O9 74.7(6) . .
O12 Mo4 O11 172.0(7) . .
O13 Mo4 O11 84.3(7) . .
O5 Mo4 O11 81.7(6) 3_566 .
O8 Mo4 O11 81.2(6) . .
O9 Mo4 O11 72.1(5) . .
Mo1 O3 Mo2 114.9(8) . .
Mo3 O4 Mo2 114.9(7) . .
Mo3 O4 Mo1 107.6(7) . .
Mo2 O4 Mo1 93.4(5) . .
Mo4 O5 Mo1 150.5(8) 3_566 .
Mo4 O5 Mo3 106.7(7) 3_566 .
Mo1 O5 Mo3 102.5(7) . .
Mo2 O8 Mo4 112.9(8) . .
Mo3 O9 Mo4 103.7(7) 3_566 .
Mo3 O9 Mo2 153.6(7) 3_566 .
Mo4 O9 Mo2 93.0(6) . .
Mo3 O9 Mo3 102.7(6) 3_566 .
Mo4 O9 Mo3 95.4(5) . .
Mo2 O9 Mo3 95.7(5) . .
Mo3 O11 Mo4 115.6(7) . .
N2 N1 C1 106(2) . .
N2 N1 Mo1 121.1(16) . .
C1 N1 Mo1 133.4(16) . .
N1 N2 C3 117(2) . .
N1 N2 H2N 121.6 . .
C3 N2 H2N 121.6 . .
C2 C1 C4 132(2) . .
C2 C1 N1 104(2) . .
C4 C1 N1 125(2) . .
C3 C2 C1 110(2) . .
C3 C2 H2 124.9 . .
C1 C2 H2 124.9 . .
N2 C3 C2 104(2) . .
N2 C3 C5 125(2) . .
C2 C3 C5 131(2) . .
C1 C4 H4A 109.5 . .
C1 C4 H4B 109.5 . .
H4A C4 H4B 109.5 . .
C1 C4 H4C 109.5 . .
H4A C4 H4C 109.5 . .
H4B C4 H4C 109.5 . .
C3 C5 H5A 109.5 . .
C3 C5 H5B 109.5 . .
H5A C5 H5B 109.5 . .
C3 C5 H5C 109.5 . .
H5A C5 H5C 109.5 . .
H5B C5 H5C 109.5 . .
N4 N3 C6 116(4) . .
N3 N4 C8 117(4) . .
N3 N4 H4N 121.4 . .
C8 N4 H4N 121.4 . .
C9 C6 C7 143(4) . .
C9 C6 N3 119(3) . .
C7 C6 N3 95(3) . .
C8 C7 C6 107(3) . .
C8 C7 H7 126.7 . .
C6 C7 H7 126.7 . .
N4 C8 C7 104(3) . .
N4 C8 C10 133(3) . .
C7 C8 C10 122(3) . .
C6 C9 H9A 109.5 . .
C6 C9 H9B 109.5 . .
H9A C9 H9B 109.5 . .
C6 C9 H9C 109.5 . .
H9A C9 H9C 109.5 . .
H9B C9 H9C 109.5 . .
C8 C10 H10A 109.5 . .
C8 C10 H10B 109.5 . .
H10A C10 H10B 109.5 . .
C8 C10 H10C 109.5 . .
H10A C10 H10C 109.5 . .
H10B C10 H10C 109.5 . .
C11 N5 N6 112(2) . .
C11 N5 H5N 123.8 . .
N6 N5 H5N 123.8 . .
C13 N6 N5 109(2) . .
C13 N6 H6N 125.6 . .
N5 N6 H6N 125.6 . .
N5 C11 C12 106(3) . .
N5 C11 C14 122(3) . .
C12 C11 C14 132(3) . .
C13 C12 C11 110(2) . .
C13 C12 H12 125.2 . .
C11 C12 H12 125.2 . .
N6 C13 C12 103(2) . .
N6 C13 C15 123(3) . .
C12 C13 C15 133(3) . .
C11 C14 H14A 109.5 . .
C11 C14 H14B 109.5 . .
H14A C14 H14B 109.5 . .
C11 C14 H14C 109.5 . .
H14A C14 H14C 109.5 . .
H14B C14 H14C 109.5 . .
C13 C15 H15A 109.5 . .
C13 C15 H15B 109.5 . .
H15A C15 H15B 109.5 . .
C13 C15 H15C 109.5 . .
H15A C15 H15C 109.5 . .
H15B C15 H15C 109.5 . .
C16 N7 N8 105(2) . .
C16 N7 H7N 127.5 . .
N8 N7 H7N 127.5 . .
C18 N8 N7 110(2) . .
C18 N8 H8N 125.1 . .
N7 N8 H8N 125.1 . .
C17 C16 N7 109(2) . .
C17 C16 C19 130(3) . .
N7 C16 C19 121(2) . .
C16 C17 C18 112(3) . .
C16 C17 H17 124.0 . .
C18 C17 H17 124.0 . .
C17 C18 N8 104(2) . .
C17 C18 C20 135(3) . .
N8 C18 C20 119(3) . .
C16 C19 H19A 109.5 . .
C16 C19 H19B 109.5 . .
H19A C19 H19B 109.5 . .
C16 C19 H19C 109.5 . .
H19A C19 H19C 109.5 . .
H19B C19 H19C 109.5 . .
C18 C20 H20A 109.5 . .
C18 C20 H20B 109.5 . .
H20A C20 H20B 109.5 . .
C18 C20 H20C 109.5 . .
H20A C20 H20C 109.5 . .
H20B C20 H20C 109.5 . .

loop_
_geom_bond_atom_site_label_1
_geom_bond_atom_site_label_2
_geom_bond_distance
_geom_bond_site_symmetry_2
Mo1 O2 1.654(17) .
Mo1 O1 1.708(17) .
Mo1 O3 1.883(16) .
Mo1 O5 2.142(16) .
Mo1 N1 2.23(2) .
Mo1 O4 2.243(16) .
Mo2 O6 1.658(17) .
Mo2 O7 1.707(16) .
Mo2 O8 1.955(16) .
Mo2 O3 1.983(17) .
Mo2 O4 2.235(15) .
Mo2 O9 2.264(15) .
Mo3 O10 1.711(15) .
Mo3 O11 1.797(17) .
Mo3 O4 1.904(15) .
Mo3 O9 1.915(16) 3_566
Mo3 O5 2.157(16) .
Mo3 O9 2.446(14) .
Mo4 O12 1.690(16) .
Mo4 O13 1.724(16) .
Mo4 O5 1.923(16) 3_566
Mo4 O8 1.968(16) .
Mo4 O9 2.242(16) .
Mo4 O11 2.293(16) .
O5 Mo4 1.923(16) 3_566
O9 Mo3 1.915(16) 3_566
N1 N2 1.25(3) .
N1 C1 1.45(3) .
N2 C3 1.33(3) .
N2 H2N 0.8800 .
C1 C2 1.37(3) .
C1 C4 1.38(4) .
C2 C3 1.36(4) .
C2 H2 0.9500 .
C3 C5 1.47(3) .
C4 H4A 0.9800 .
C4 H4B 0.9800 .
C4 H4C 0.9800 .
C5 H5A 0.9800 .
C5 H5B 0.9800 .
C5 H5C 0.9800 .
N3 N4 1.01(4) .
N3 C6 1.53(5) .
N4 C8 1.36(5) .
N4 H4N 0.8800 .
C6 C9 1.33(5) .
C6 C7 1.48(5) .
C7 C8 1.42(5) .
C7 H7 0.9500 .
C8 C10 1.44(5) .
C9 H9A 0.9800 .
C9 H9B 0.9800 .
C9 H9C 0.9800 .
C10 H10A 0.9800 .
C10 H10B 0.9800 .
C10 H10C 0.9800 .
N5 C11 1.26(4) .
N5 N6 1.37(3) .
N5 H5N 0.8800 .
N6 C13 1.37(3) .
N6 H6N 0.8800 .
C11 C12 1.41(4) .
C11 C14 1.45(4) .
C12 C13 1.40(4) .
C12 H12 0.9500 .
C13 C15 1.48(4) .
C14 H14A 0.9800 .
C14 H14B 0.9800 .
C14 H14C 0.9800 .
C15 H15A 0.9800 .
C15 H15B 0.9800 .
C15 H15C 0.9800 .
N7 C16 1.38(4) .
N7 N8 1.42(3) .
N7 H7N 0.8800 .
N8 C18 1.39(3) .
N8 H8N 0.8800 .
C16 C17 1.34(4) .
C16 C19 1.47(4) .
C17 C18 1.37(4) .
C17 H17 0.9500 .
C18 C20 1.40(4) .
C19 H19A 0.9800 .
C19 H19B 0.9800 .
C19 H19C 0.9800 .
C20 H20A 0.9800 .
C20 H20B 0.9800 .
C20 H20C 0.9800 .

loop_
_geom_hbond_atom_site_label_D
_geom_hbond_atom_site_label_H
_geom_hbond_atom_site_label_A
_geom_hbond_distance_DH
_geom_hbond_distance_HA
_geom_hbond_distance_DA
_geom_hbond_angle_DHA
_geom_hbond_site_symmetry_A
N4 H4N O13 0.88 2.00 2.85(3) 160.9 4_565
N2 H2N O5 0.88 2.19 2.74(3) 119.7 .
N7 H7N O8 0.88 1.82 2.68(3) 164.6 .
N6 H6N O3 0.88 1.70 2.57(3) 171.8 2_545
N5 H5N O11 0.88 1.88 2.68(3) 148.9 4_565
N2 H2N O12 0.88 2.15 3.00(3) 161.9 3_566

loop_
_geom_torsion_atom_site_label_1
_geom_torsion_atom_site_label_2
_geom_torsion_atom_site_label_3
_geom_torsion_atom_site_label_4
_geom_torsion
_geom_torsion_site_symmetry_1
_geom_torsion_site_symmetry_4
O2 Mo1 O3 Mo2 73.8(10) . .
O1 Mo1 O3 Mo2 -178.3(8) . .
O5 Mo1 O3 Mo2 -89.7(8) . .
N1 Mo1 O3 Mo2 -34(3) . .
O4 Mo1 O3 Mo2 -19.0(7) . .
O6 Mo2 O3 Mo1 -67.9(10) . .
O7 Mo2 O3 Mo1 -178.3(9) . .
O8 Mo2 O3 Mo1 51.7(17) . .
O4 Mo2 O3 Mo1 19.2(7) . .
O9 Mo2 O3 Mo1 93.7(8) . .
O10 Mo3 O4 Mo2 169.6(8) . .
O11 Mo3 O4 Mo2 64.7(9) . .
O9 Mo3 O4 Mo2 -51.7(15) 3_566 .
O5 Mo3 O4 Mo2 -94.7(8) . .
O9 Mo3 O4 Mo2 -7.6(7) . .
O10 Mo3 O4 Mo1 -87.9(8) . .
O11 Mo3 O4 Mo1 167.2(6) . .
O9 Mo3 O4 Mo1 50.8(13) 3_566 .
O5 Mo3 O4 Mo1 7.8(6) . .
O9 Mo3 O4 Mo1 94.9(7) . .
O6 Mo2 O4 Mo3 -161.0(9) . .
O7 Mo2 O4 Mo3 35(2) . .
O8 Mo2 O4 Mo3 -67.7(9) . .
O3 Mo2 O4 Mo3 96.7(9) . .
O9 Mo2 O4 Mo3 8.3(7) . .
O6 Mo2 O4 Mo1 87.8(7) . .
O7 Mo2 O4 Mo1 -76(2) . .
O8 Mo2 O4 Mo1 -179.0(7) . .
O3 Mo2 O4 Mo1 -14.5(6) . .
O9 Mo2 O4 Mo1 -103.0(6) . .
O2 Mo1 O4 Mo3 159.2(8) . .
O1 Mo1 O4 Mo3 -24(2) . .
O3 Mo1 O4 Mo3 -102.3(8) . .
O5 Mo1 O4 Mo3 -8.1(6) . .
N1 Mo1 O4 Mo3 72.1(8) . .
O2 Mo1 O4 Mo2 -83.3(7) . .
O1 Mo1 O4 Mo2 93.6(19) . .
O3 Mo1 O4 Mo2 15.2(6) . .
O5 Mo1 O4 Mo2 109.4(6) . .
N1 Mo1 O4 Mo2 -170.3(7) . .
O2 Mo1 O5 Mo4 151(2) . 3_566
O1 Mo1 O5 Mo4 9.2(17) . 3_566
O3 Mo1 O5 Mo4 -91.6(17) . 3_566
N1 Mo1 O5 Mo4 105.9(17) . 3_566
O4 Mo1 O5 Mo4 -165.3(18) . 3_566
O2 Mo1 O5 Mo3 -37(3) . .
O1 Mo1 O5 Mo3 -178.6(8) . .
O3 Mo1 O5 Mo3 80.7(7) . .
N1 Mo1 O5 Mo3 -81.8(7) . .
O4 Mo1 O5 Mo3 7.0(5) . .
O10 Mo3 O5 Mo4 -86.6(8) . 3_566
O11 Mo3 O5 Mo4 78(2) . 3_566
O4 Mo3 O5 Mo4 168.1(8) . 3_566
O9 Mo3 O5 Mo4 13.6(6) 3_566 3_566
O9 Mo3 O5 Mo4 92.0(7) . 3_566
O10 Mo3 O5 Mo1 97.4(8) . .
O11 Mo3 O5 Mo1 -98(2) . .
O4 Mo3 O5 Mo1 -8.0(6) . .
O9 Mo3 O5 Mo1 -162.4(7) 3_566 .
O9 Mo3 O5 Mo1 -84.0(6) . .
O6 Mo2 O8 Mo4 -175.6(8) . .
O7 Mo2 O8 Mo4 -66.3(10) . .
O3 Mo2 O8 Mo4 62.8(16) . .
O4 Mo2 O8 Mo4 93.9(8) . .
O9 Mo2 O8 Mo4 19.1(7) . .
O12 Mo4 O8 Mo2 79.0(9) . .
O13 Mo4 O8 Mo2 -175.0(8) . .
O5 Mo4 O8 Mo2 -32.7(15) 3_566 .
O9 Mo4 O8 Mo2 -19.3(7) . .
O11 Mo4 O8 Mo2 -93.0(8) . .
O12 Mo4 O9 Mo3 79.7(8) . 3_566
O13 Mo4 O9 Mo3 -96.6(18) . 3_566
O5 Mo4 O9 Mo3 -13.1(6) 3_566 3_566
O8 Mo4 O9 Mo3 174.7(8) . 3_566
O11 Mo4 O9 Mo3 -99.8(7) . 3_566
O12 Mo4 O9 Mo2 -79.7(7) . .
O13 Mo4 O9 Mo2 103.9(17) . .
O5 Mo4 O9 Mo2 -172.5(7) 3_566 .
O8 Mo4 O9 Mo2 15.2(5) . .
O11 Mo4 O9 Mo2 100.8(6) . .
O12 Mo4 O9 Mo3 -175.8(7) . .
O13 Mo4 O9 Mo3 8(2) . .
O5 Mo4 O9 Mo3 91.4(6) 3_566 .
O8 Mo4 O9 Mo3 -80.8(6) . .
O11 Mo4 O9 Mo3 4.7(5) . .
O6 Mo2 O9 Mo3 164(2) . 3_566
O7 Mo2 O9 Mo3 -42.7(19) . 3_566
O8 Mo2 O9 Mo3 -145(2) . 3_566
O3 Mo2 O9 Mo3 54.8(19) . 3_566
O4 Mo2 O9 Mo3 129(2) . 3_566
O6 Mo2 O9 Mo4 -67(2) . .
O7 Mo2 O9 Mo4 87.2(7) . .
O8 Mo2 O9 Mo4 -15.4(5) . .
O3 Mo2 O9 Mo4 -175.3(6) . .
O4 Mo2 O9 Mo4 -101.6(6) . .
O6 Mo2 O9 Mo3 29(2) . .
O7 Mo2 O9 Mo3 -177.1(7) . .
O8 Mo2 O9 Mo3 80.4(6) . .
O3 Mo2 O9 Mo3 -79.5(6) . .
O4 Mo2 O9 Mo3 -5.8(5) . .
O11 Mo3 O9 Mo3 99.5(8) . 3_566
O4 Mo3 O9 Mo3 -154.2(8) . 3_566
O9 Mo3 O9 Mo3 0.0 3_566 3_566
O5 Mo3 O9 Mo3 -75.4(7) . 3_566
O11 Mo3 O9 Mo4 -5.9(6) . .
O4 Mo3 O9 Mo4 100.4(7) . .
O9 Mo3 O9 Mo4 -105.4(8) 3_566 .
O5 Mo3 O9 Mo4 179.1(6) . .
O11 Mo3 O9 Mo2 -99.5(7) . .
O4 Mo3 O9 Mo2 6.8(6) . .
O9 Mo3 O9 Mo2 161.0(10) 3_566 .
O5 Mo3 O9 Mo2 85.6(6) . .
O10 Mo3 O11 Mo4 -174.8(8) . .
O4 Mo3 O11 Mo4 -65.0(9) . .
O9 Mo3 O11 Mo4 81.7(8) 3_566 .
O5 Mo3 O11 Mo4 21(2) . .
O9 Mo3 O11 Mo4 6.4(7) . .
O13 Mo4 O11 Mo3 174.2(10) . .
O5 Mo4 O11 Mo3 -81.2(9) 3_566 .
O8 Mo4 O11 Mo3 69.5(9) . .
O9 Mo4 O11 Mo3 -7.1(8) . .
O2 Mo1 N1 N2 172(2) . .
O1 Mo1 N1 N2 66(2) . .
O3 Mo1 N1 N2 -78(3) . .
O5 Mo1 N1 N2 -21.2(18) . .
O4 Mo1 N1 N2 -92.9(19) . .
O2 Mo1 N1 C1 -5(2) . .
O1 Mo1 N1 C1 -110(2) . .
O3 Mo1 N1 C1 105(3) . .
O5 Mo1 N1 C1 162(2) . .
O4 Mo1 N1 C1 90(2) . .
C1 N1 N2 C3 1(3) . .
Mo1 N1 N2 C3 -176.3(17) . .
N2 N1 C1 C2 0(3) . .
Mo1 N1 C1 C2 177.2(18) . .
N2 N1 C1 C4 178(2) . .
Mo1 N1 C1 C4 -5(4) . .
C4 C1 C2 C3 -179(3) . .
N1 C1 C2 C3 -1(3) . .
N1 N2 C3 C2 -2(3) . .
N1 N2 C3 C5 -174(2) . .
C1 C2 C3 N2 2(3) . .
C1 C2 C3 C5 173(3) . .
C6 N3 N4 C8 0(5) . .
N4 N3 C6 C9 168(4) . .
N4 N3 C6 C7 4(4) . .
C9 C6 C7 C8 -162(6) . .
N3 C6 C7 C8 -5(4) . .
N3 N4 C8 C7 -3(5) . .
N3 N4 C8 C10 168(4) . .
C6 C7 C8 N4 5(4) . .
C6 C7 C8 C10 -167(3) . .
C11 N5 N6 C13 -2(3) . .
N6 N5 C11 C12 1(3) . .
N6 N5 C11 C14 -177(3) . .
N5 C11 C12 C13 0(4) . .
C14 C11 C12 C13 178(3) . .
N5 N6 C13 C12 2(3) . .
N5 N6 C13 C15 -177(3) . .
C11 C12 C13 N6 -1(3) . .
C11 C12 C13 C15 177(3) . .
C16 N7 N8 C18 -6(3) . .
N8 N7 C16 C17 2(3) . .
N8 N7 C16 C19 -179(2) . .
N7 C16 C17 C18 2(3) . .
C19 C16 C17 C18 -177(3) . .
C16 C17 C18 N8 -5(3) . .
C16 C17 C18 C20 -171(3) . .
N7 N8 C18 C17 7(3) . .
N7 N8 C18 C20 176(2) . .
